data_2231702
loop_
_publ_author_name
'Raza, Abdul Rauf'
'Nisar, Bushra'
'Tahir, M. Nawaz'

_publ_section_title
;
 2-Hydroxy-<i>N</i>-(4-methylphenyl)benzamide
;
_journal_coeditor_code TK2771
_journal_issue 9
_journal_name_full 'Acta Crystallographica Section E'
_journal_page_first o2253
_journal_paper_doi 10.1107/S1600536811030716
_journal_volume 67
_journal_year 2011
_chemical_formula_iupac 'C14 H13 N O2'
_chemical_formula_moiety 'C14 H13 N O2'
_chemical_formula_sum 'C14 H13 N O2'
_chemical_formula_weight 227.25
_chemical_name_systematic
;
2-Hydroxy-<i>N</i>-(4-methylphenyl)benzamide
;
_space_group_IT_number 14
_symmetry_cell_setting monoclinic
_symmetry_space_group_name_Hall '-P 2ybc'
_symmetry_space_group_name_H-M 'P 1 21/c 1'
_atom_sites_solution_hydrogens geom
_atom_sites_solution_primary direct
_atom_sites_solution_secondary difmap
_audit_creation_method SHELXL-97
_cell_angle_alpha 90
_cell_angle_beta 104.793(4)
_cell_angle_gamma 90
_cell_formula_units_Z 4
_cell_length_a 19.4067(17)
_cell_length_b 4.9122(5)
_cell_length_c 12.7261(11)
_cell_measurement_reflns_used 1243
_cell_measurement_temperature 296(2)
_cell_measurement_theta_max 27.86
_cell_measurement_theta_min 1.09
_cell_volume 1172.96(19)
_computing_cell_refinement 'SAINT (Bruker, 2009)'
_computing_data_collection 'APEX2 (Bruker, 2009)'
_computing_data_reduction 'SAINT (Bruker, 2009)'
_computing_molecular_graphics 'ORTEP-3 for Windows (Farrugia, 1997) and PLATON (Spek, 2009)'
_computing_publication_material
;
WinGX (Farrugia, 1999) and PLATON (Spek, 2009)
;
_computing_structure_refinement 'SHELXL97 (Sheldrick, 2008)'
_computing_structure_solution 'SHELXS97 (Sheldrick, 2008)'
_diffrn_ambient_temperature 296(2)
_diffrn_detector_area_resol_mean 7.6
_diffrn_measured_fraction_theta_full 0.989
_diffrn_measured_fraction_theta_max 0.989
_diffrn_measurement_device_type 'Bruker Kappa APEXII CCD'
_diffrn_measurement_method \w
_diffrn_radiation_monochromator graphite
_diffrn_radiation_source 'fine-focus sealed tube'
_diffrn_radiation_type MoK\a
_diffrn_radiation_wavelength 0.71073
_diffrn_reflns_av_R_equivalents 0.0604
_diffrn_reflns_av_sigmaI/netI 0.0874
_diffrn_reflns_limit_h_max 25
_diffrn_reflns_limit_h_min -25
_diffrn_reflns_limit_k_max 6
_diffrn_reflns_limit_k_min -4
_diffrn_reflns_limit_l_max 16
_diffrn_reflns_limit_l_min -16
_diffrn_reflns_number 10416
_diffrn_reflns_theta_full 27.86
_diffrn_reflns_theta_max 27.86
_diffrn_reflns_theta_min 1.09
_diffrn_standards_number 0
_exptl_absorpt_coefficient_mu 0.087
_exptl_absorpt_correction_T_max 0.988
_exptl_absorpt_correction_T_min 0.979
_exptl_absorpt_correction_type multi-scan
_exptl_absorpt_process_details '(SADABS; Bruker, 2009)'
_exptl_crystal_colour colorless
_exptl_crystal_density_diffrn 1.287
_exptl_crystal_density_method 'not measured'
_exptl_crystal_description needle
_exptl_crystal_F_000 480
_exptl_crystal_size_max 0.34
_exptl_crystal_size_mid 0.14
_exptl_crystal_size_min 0.12
_refine_diff_density_max 0.189
_refine_diff_density_min -0.164
_refine_ls_goodness_of_fit_ref 0.964
_refine_ls_hydrogen_treatment constr
_refine_ls_matrix_type full
_refine_ls_number_parameters 156
_refine_ls_number_reflns 2771
_refine_ls_number_restraints 0
_refine_ls_restrained_S_all 0.964
_refine_ls_R_factor_all 0.1557
_refine_ls_R_factor_gt 0.0586
_refine_ls_shift/su_max 0.000
_refine_ls_shift/su_mean 0.000
_refine_ls_structure_factor_coef Fsqd
_refine_ls_weighting_details 'calc w=1/[\s^2^(Fo^2^)+(0.0648P)^2^] where P=(Fo^2^+2Fc^2^)/3'
_refine_ls_weighting_scheme calc
_refine_ls_wR_factor_gt 0.1218
_refine_ls_wR_factor_ref 0.1588
_reflns_number_gt 1243
_reflns_number_total 2771
_reflns_threshold_expression I>2\s(I)
_cod_data_source_file tk2771.cif
_cod_data_source_block I
_cod_original_sg_symbol_H-M 'P 21/c'
_cod_database_code 2231702
_cod_database_fobs_code 2231702

loop_
_symmetry_equiv_pos_site_id
_symmetry_equiv_pos_as_xyz
1 x,y,z
2 -x,1/2+y,1/2-z
3 -x,-y,-z
4 x,1/2-y,1/2+z

loop_
_atom_site_aniso_label
_atom_site_aniso_U_11
_atom_site_aniso_U_22
_atom_site_aniso_U_33
_atom_site_aniso_U_12
_atom_site_aniso_U_13
_atom_site_aniso_U_23
O1 0.0753(12) 0.0677(13) 0.0429(11) 0.0164(10) 0.0262(9) 0.0130(9)
O2 0.0889(13) 0.0586(13) 0.0371(10) 0.0035(10) 0.0256(9) 0.0009(8)
N1 0.0496(12) 0.0504(14) 0.0318(10) 0.0029(10) 0.0111(9) 0.0039(9)
C1 0.0437(13) 0.0379(15) 0.0409(14) -0.0064(11) 0.0117(11) -0.0060(11)
C2 0.0449(14) 0.0444(16) 0.0438(14) -0.0034(12) 0.0147(12) -0.0036(12)
C3 0.0500(14) 0.0479(18) 0.0534(16) -0.0010(13) 0.0070(12) 0.0053(13)
C4 0.0506(16) 0.0481(19) 0.077(2) 0.0041(13) 0.0109(15) 0.0031(14)
C5 0.0525(16) 0.061(2) 0.076(2) 0.0033(15) 0.0257(15) -0.0090(16)
C6 0.0557(16) 0.0571(19) 0.0522(16) -0.0014(14) 0.0197(13) -0.0048(14)
C7 0.0494(14) 0.0400(16) 0.0365(14) -0.0101(12) 0.0132(11) -0.0050(11)
C8 0.0474(14) 0.0383(15) 0.0400(14) -0.0038(12) 0.0062(11) 0.0006(11)
C9 0.0608(16) 0.0616(19) 0.0465(16) -0.0014(15) 0.0130(13) 0.0051(14)
C10 0.0673(18) 0.056(2) 0.0515(17) -0.0024(15) 0.0028(14) 0.0110(14)
C11 0.0544(16) 0.0360(16) 0.0628(19) -0.0060(13) -0.0031(14) -0.0021(13)
C12 0.0613(17) 0.0524(19) 0.0615(18) 0.0060(14) 0.0112(14) -0.0038(14)
C13 0.0599(16) 0.0563(18) 0.0397(14) 0.0043(14) 0.0105(12) 0.0046(12)
C14 0.0718(19) 0.0511(19) 0.086(2) 0.0023(16) -0.0097(16) 0.0010(16)

loop_
_atom_site_type_symbol
_atom_site_label
_atom_site_fract_x
_atom_site_fract_y
_atom_site_fract_z
_atom_site_U_iso_or_equiv
_atom_site_thermal_displace_type
_atom_site_occupancy
_atom_site_disorder_group
O O1 0.29367(9) -0.2157(4) 0.22720(13) 0.0599(7) Uani 1.000 -16
O O2 0.29429(9) -0.0348(3) -0.09273(12) 0.0598(7) Uani 1.000 -16
N N1 0.24804(9) 0.0722(4) 0.04697(14) 0.0438(7) Uani 1.000 -16
C C1 0.33925(11) -0.2782(5) 0.07185(18) 0.0407(8) Uani 1.000 -16
C C2 0.33876(12) -0.3489(5) 0.17802(18) 0.0438(8) Uani 1.000 -16
C C3 0.38382(13) -0.5515(5) 0.2327(2) 0.0516(9) Uani 1.000 -16
C C4 0.42941(13) -0.6849(5) 0.1833(2) 0.0596(11) Uani 1.000 -16
C C5 0.43143(13) -0.6168(6) 0.0796(2) 0.0615(11) Uani 1.000 -16
C C6 0.38654(13) -0.4161(5) 0.0249(2) 0.0539(10) Uani 1.000 -16
C C7 0.29213(12) -0.0712(5) 0.00262(18) 0.0416(8) Uani 1.000 -16
C C8 0.19724(12) 0.2725(5) -0.00178(18) 0.0428(8) Uani 1.000 -16
C C9 0.18909(14) 0.3743(5) -0.1055(2) 0.0564(10) Uani 1.000 -16
C C10 0.13704(14) 0.5697(6) -0.1449(2) 0.0605(11) Uani 1.000 -16
C C11 0.09251(13) 0.6670(5) -0.0859(2) 0.0544(10) Uani 1.000 -16
C C12 0.10233(14) 0.5654(5) 0.0186(2) 0.0592(10) Uani 1.000 -16
C C13 0.15368(13) 0.3727(5) 0.06023(19) 0.0524(9) Uani 1.000 -16
C C14 0.03636(15) 0.8783(5) -0.1313(2) 0.0751(11) Uani 1.000 -16
H H1 0.29314 -0.29364 0.28396 0.0899 Uiso 1.000 -16
H H1A 0.25091 0.03812 0.11424 0.0525 Uiso 1.000 -16
H H3 0.38315 -0.59736 0.30329 0.0619 Uiso 1.000 -16
H H4 0.45896 -0.82174 0.22036 0.0714 Uiso 1.000 -16
H H5 0.46273 -0.70494 0.04648 0.0739 Uiso 1.000 -16
H H6 0.38794 -0.37165 -0.04556 0.0647 Uiso 1.000 -16
H H9 0.21810 0.31275 -0.14848 0.0677 Uiso 1.000 -16
H H10 0.13229 0.63728 -0.21461 0.0726 Uiso 1.000 -16
H H12 0.07355 0.62883 0.06158 0.0711 Uiso 1.000 -16
H H13 0.15915 0.30919 0.13074 0.0628 Uiso 1.000 -16
H H14A 0.03008 0.89281 -0.20839 0.1127 Uiso 1.000 -16
H H14B 0.05114 1.05104 -0.09782 0.1127 Uiso 1.000 -16
H H14C -0.00787 0.82537 -0.11655 0.1127 Uiso 1.000 -16

loop_
_atom_type_symbol
_atom_type_description
_atom_type_scat_dispersion_real
_atom_type_scat_dispersion_imag
_atom_type_scat_source
C C 0.0033 0.0016 'International Tables Vol C Tables 4.2.6.8 and 6.1.1.4'
H H 0.0000 0.0000 'International Tables Vol C Tables 4.2.6.8 and 6.1.1.4'
N N 0.0061 0.0033 'International Tables Vol C Tables 4.2.6.8 and 6.1.1.4'
O O 0.0106 0.0060 'International Tables Vol C Tables 4.2.6.8 and 6.1.1.4'

loop_
_geom_angle_atom_site_label_1
_geom_angle_atom_site_label_2
_geom_angle_atom_site_label_3
_geom_angle
_geom_angle_publ_flag
C2 O1 H1 109.00 no
C7 N1 C8 128.90(19) no
C8 N1 H1A 116.00 no
C7 N1 H1A 116.00 no
C2 C1 C6 117.5(2) no
C2 C1 C7 125.8(2) no
C6 C1 C7 116.7(2) no
O1 C2 C3 120.6(2) no
O1 C2 C1 119.2(2) no
C1 C2 C3 120.3(2) no
C2 C3 C4 120.6(2) no
C3 C4 C5 120.2(2) no
C4 C5 C6 119.3(2) no
C1 C6 C5 122.1(2) no
N1 C7 C1 118.03(19) no
O2 C7 C1 120.5(2) no
O2 C7 N1 121.5(2) no
N1 C8 C9 124.5(2) no
N1 C8 C13 117.0(2) no
C9 C8 C13 118.5(2) no
C8 C9 C10 119.3(2) no
C9 C10 C11 123.1(2) no
C10 C11 C14 121.7(2) no
C10 C11 C12 116.7(2) no
C12 C11 C14 121.6(2) no
C11 C12 C13 121.6(2) no
C8 C13 C12 120.8(2) no
C2 C3 H3 120.00 no
C4 C3 H3 120.00 no
C3 C4 H4 120.00 no
C5 C4 H4 120.00 no
C4 C5 H5 120.00 no
C6 C5 H5 120.00 no
C1 C6 H6 119.00 no
C5 C6 H6 119.00 no
C8 C9 H9 120.00 no
C10 C9 H9 120.00 no
C9 C10 H10 118.00 no
C11 C10 H10 118.00 no
C11 C12 H12 119.00 no
C13 C12 H12 119.00 no
C8 C13 H13 120.00 no
C12 C13 H13 120.00 no
C11 C14 H14A 109.00 no
C11 C14 H14B 109.00 no
C11 C14 H14C 109.00 no
H14A C14 H14B 109.00 no
H14A C14 H14C 109.00 no
H14B C14 H14C 109.00 no

loop_
_geom_bond_atom_site_label_1
_geom_bond_atom_site_label_2
_geom_bond_distance
_geom_bond_publ_flag
O1 C2 1.366(3) no
O2 C7 1.238(3) no
O1 H1 0.8200 no
N1 C7 1.339(3) no
N1 C8 1.419(3) no
N1 H1A 0.8600 no
C1 C7 1.495(3) no
C1 C6 1.392(3) no
C1 C2 1.397(3) no
C2 C3 1.389(3) no
C3 C4 1.375(4) no
C4 C5 1.372(4) no
C5 C6 1.381(4) no
C8 C13 1.386(3) no
C8 C9 1.382(3) no
C9 C10 1.391(4) no
C10 C11 1.368(4) no
C11 C12 1.387(3) no
C11 C14 1.509(4) no
C12 C13 1.379(4) no
C3 H3 0.9300 no
C4 H4 0.9300 no
C5 H5 0.9300 no
C6 H6 0.9300 no
C9 H9 0.9300 no
C10 H10 0.9300 no
C12 H12 0.9300 no
C13 H13 0.9300 no
C14 H14A 0.9600 no
C14 H14B 0.9600 no
C14 H14C 0.9600 no

loop_
_geom_hbond_atom_site_label_D
_geom_hbond_atom_site_label_H
_geom_hbond_atom_site_label_A
_geom_hbond_site_symmetry_A
_geom_hbond_distance_DH
_geom_hbond_distance_HA
_geom_hbond_distance_DA
_geom_hbond_angle_DHA
_geom_hbond_publ_flag
O1 H1 O2 4_545 0.82 1.78 2.596(2) 179 yes
N1 H1A O1 . 0.86 1.92 2.647(2) 141 yes
C3 H3 O2 4_545 0.93 2.51 3.179(3) 129 yes
C9 H9 O2 . 0.93 2.25 2.840(3) 121 yes

loop_
_geom_torsion_atom_site_label_1
_geom_torsion_atom_site_label_2
_geom_torsion_atom_site_label_3
_geom_torsion_atom_site_label_4
_geom_torsion
_geom_torsion_publ_flag
C8 N1 C7 O2 2.0(4) no
C8 N1 C7 C1 -178.1(2) no
C7 N1 C8 C9 -6.3(4) no
C7 N1 C8 C13 174.3(2) no
C6 C1 C2 O1 179.2(2) no
C6 C1 C2 C3 -0.5(4) no
C7 C1 C2 O1 -2.3(4) no
C7 C1 C2 C3 177.9(2) no
C2 C1 C6 C5 0.3(4) no
C7 C1 C6 C5 -178.3(2) no
C2 C1 C7 O2 -176.0(2) no
C2 C1 C7 N1 4.1(4) no
C6 C1 C7 O2 2.5(3) no
C6 C1 C7 N1 -177.5(2) no
O1 C2 C3 C4 -179.8(2) no
C1 C2 C3 C4 0.0(4) no
C2 C3 C4 C5 0.8(4) no
C3 C4 C5 C6 -1.0(4) no
C4 C5 C6 C1 0.4(4) no
N1 C8 C9 C10 179.6(2) no
C13 C8 C9 C10 -1.0(4) no
N1 C8 C13 C12 -179.2(2) no
C9 C8 C13 C12 1.4(4) no
C8 C9 C10 C11 -0.4(4) no
C9 C10 C11 C12 1.4(4) no
C9 C10 C11 C14 -179.7(2) no
C10 C11 C12 C13 -1.0(4) no
C14 C11 C12 C13 -179.9(2) no
C11 C12 C13 C8 -0.4(4) no

loop_
_cod_related_entry_id
_cod_related_entry_database
_cod_related_entry_code
1 ChemSpider 420150
